data_4077363
loop_
_publ_author_name
'Chang, Jr-Chiuan'
'Hung, Chen-Hsiung'
'Huang, Jui-Hsien'

_publ_section_title
;
 An Unusual Hydride-Bridged Aluminum Complex with a Square-Planar
 Tetraaluminum Core Stabilized by 2,5-Bis((Dimethylamino)methyl)pyrrole
 Ligands
;
_journal_issue 22
_journal_name_full Organometallics
_journal_page_first 4445
_journal_paper_doi 10.1021/om010368k
_journal_volume 20
_journal_year 2001
_chemical_formula_sum 'C10 H20 Al N3'
_chemical_formula_weight 209.27
_chemical_name_systematic
; 
 ? 
;
_space_group_IT_number 14
_symmetry_cell_setting monoclinic
_symmetry_space_group_name_Hall '-P 2ybc'
_symmetry_space_group_name_H-M 'P 1 21/c 1'
_atom_sites_solution_hydrogens geom
_atom_sites_solution_primary direct
_atom_sites_solution_secondary difmap
_audit_creation_method SHELXL-97
_cell_angle_alpha 90.00
_cell_angle_beta 107.477(3)
_cell_angle_gamma 90.00
_cell_formula_units_Z 4
_cell_length_a 11.7262(15)
_cell_length_b 9.0372(12)
_cell_length_c 12.8237(17)
_cell_measurement_temperature 293(2)
_cell_volume 1296.2(3)
_computing_cell_refinement 'Bruker SMART'
_computing_data_collection 'Bruker SMART'
_computing_data_reduction 'Bruker SHELXTL'
_computing_molecular_graphics 'Bruker SHELXTL'
_computing_publication_material 'Bruker SHELXTL'
_computing_structure_refinement 'SHELXL-97 (Sheldrick, 1997)'
_computing_structure_solution 'SHELXS-97 (Sheldrick, 1990)'
_diffrn_ambient_temperature 293(2)
_diffrn_measured_fraction_theta_full 0.987
_diffrn_measured_fraction_theta_max 0.987
_diffrn_measurement_device_type 'CCD area detector'
_diffrn_measurement_method 'phi and omega scans'
_diffrn_radiation_monochromator graphite
_diffrn_radiation_source 'fine-focus sealed tube'
_diffrn_radiation_type MoK\a
_diffrn_radiation_wavelength 0.71073
_diffrn_reflns_av_R_equivalents 0.0240
_diffrn_reflns_av_sigmaI/netI 0.0505
_diffrn_reflns_limit_h_max 15
_diffrn_reflns_limit_h_min -12
_diffrn_reflns_limit_k_max 10
_diffrn_reflns_limit_k_min -11
_diffrn_reflns_limit_l_max 12
_diffrn_reflns_limit_l_min -16
_diffrn_reflns_number 8048
_diffrn_reflns_theta_full 27.55
_diffrn_reflns_theta_max 27.55
_diffrn_reflns_theta_min 2.80
_exptl_absorpt_coefficient_mu 0.128
_exptl_absorpt_correction_type none
_exptl_crystal_density_diffrn 1.072
_exptl_crystal_density_method 'not measured'
_exptl_crystal_F_000 456
_refine_diff_density_max 0.231
_refine_diff_density_min -0.117
_refine_diff_density_rms 0.032
_refine_ls_extinction_method none
_refine_ls_goodness_of_fit_ref 0.860
_refine_ls_hydrogen_treatment mixed
_refine_ls_matrix_type full
_refine_ls_number_parameters 139
_refine_ls_number_reflns 2962
_refine_ls_number_restraints 0
_refine_ls_restrained_S_all 0.860
_refine_ls_R_factor_all 0.0732
_refine_ls_R_factor_gt 0.0384
_refine_ls_shift/su_max 0.001
_refine_ls_shift/su_mean 0.000
_refine_ls_structure_factor_coef Fsqd
_refine_ls_weighting_details 'calc w=1/[\s^2^(Fo^2^)+(0.0497P)^2^+0.0000P] where P=(Fo^2^+2Fc^2^)/3'
_refine_ls_weighting_scheme calc
_refine_ls_wR_factor_gt 0.0961
_refine_ls_wR_factor_ref 0.1027
_reflns_number_gt 1574
_reflns_number_total 2962
_reflns_threshold_expression >2sigma(I)
_cod_data_source_file om010368k.cif
_cod_data_source_block hjh018m
_cod_depositor_comments
;
The following automatic conversions were performed:

'_symmetry_cell_setting' value 'Monoclinic' changed to 'monoclinic'
according to /home/saulius/struct/CIF-dictionaries/cif_core.dic
dictionary named 'cif_core.dic' version 2.4.2 from 2011-04-26.

Automatic conversion script
Id: cif_fix_values 1715 2011-07-08 13:25:40Z adriana 
;
_cod_original_sg_symbol_H-M P2(1)/c
_cod_database_code 4077363

loop_
_symmetry_equiv_pos_as_xyz
'x, y, z'
'-x, y+1/2, -z+1/2'
'-x, -y, -z'
'x, -y-1/2, z-1/2'

loop_
_atom_site_label
_atom_site_type_symbol
_atom_site_fract_x
_atom_site_fract_y
_atom_site_fract_z
_atom_site_U_iso_or_equiv
_atom_site_adp_type
_atom_site_occupancy
_atom_site_symmetry_multiplicity
_atom_site_calc_flag
_atom_site_refinement_flags
Al1 Al 0.80152(5) 0.08249(6) 0.60184(4) 0.05345(19) Uani 1 1 d .
N1 N 0.70275(11) 0.00210(16) 0.47514(11) 0.0509(4) Uani 1 1 d .
N2 N 0.67645(12) 0.26774(15) 0.53285(12) 0.0551(4) Uani 1 1 d .
N3 N 0.87525(12) -0.14711(17) 0.60308(13) 0.0589(4) Uani 1 1 d .
C1 C 0.59760(15) 0.06186(19) 0.41307(14) 0.0501(4) Uani 1 1 d .
C2 C 0.54803(16) -0.0305(2) 0.32690(15) 0.0639(5) Uani 1 1 d .
H2A H 0.4765 -0.0160 0.2717 0.077 Uiso 1 1 calc R
C3 C 0.62680(17) -0.1527(2) 0.33804(15) 0.0647(5) Uani 1 1 d .
H3 H 0.6162 -0.2339 0.2916 0.078 Uiso 1 1 calc R
C4 C 0.72083(15) -0.1291(2) 0.42948(15) 0.0535(5) Uani 1 1 d .
C5 C 0.56430(15) 0.1995(2) 0.46143(15) 0.0588(5) Uani 1 1 d .
H5A H 0.5237 0.2678 0.4039 0.071 Uiso 1 1 calc R
H5B H 0.5109 0.1758 0.5040 0.071 Uiso 1 1 calc R
C6 C 0.73054(19) 0.3591(2) 0.46441(18) 0.0794(6) Uani 1 1 d .
H6A H 0.6784 0.4403 0.4340 0.119 Uiso 1 1 calc R
H6B H 0.7420 0.2997 0.4063 0.119 Uiso 1 1 calc R
H6C H 0.8063 0.3965 0.5085 0.119 Uiso 1 1 calc R
C7 C 0.64980(18) 0.3604(2) 0.61749(17) 0.0792(6) Uani 1 1 d .
H7A H 0.7229 0.4000 0.6651 0.119 Uiso 1 1 calc R
H7B H 0.6112 0.3013 0.6592 0.119 Uiso 1 1 calc R
H7C H 0.5979 0.4401 0.5832 0.119 Uiso 1 1 calc R
C8 C 0.83885(16) -0.1981(2) 0.48722(16) 0.0635(5) Uani 1 1 d .
H8A H 0.8321 -0.3051 0.4842 0.076 Uiso 1 1 calc R
H8B H 0.8982 -0.1686 0.4525 0.076 Uiso 1 1 calc R
C9 C 0.81727(18) -0.2413(2) 0.66681(18) 0.0859(7) Uani 1 1 d .
H9A H 0.8452 -0.3412 0.6674 0.129 Uiso 1 1 calc R
H9B H 0.7322 -0.2387 0.6339 0.129 Uiso 1 1 calc R
H9C H 0.8368 -0.2050 0.7404 0.129 Uiso 1 1 calc R
C10 C 1.00605(16) -0.1573(3) 0.65101(19) 0.0855(7) Uani 1 1 d .
H10A H 1.0286 -0.1203 0.7246 0.128 Uiso 1 1 calc R
H10B H 1.0442 -0.0994 0.6083 0.128 Uiso 1 1 calc R
H10C H 1.0305 -0.2587 0.6514 0.128 Uiso 1 1 calc R
H1 H 0.9136(12) 0.1604(15) 0.6015(12) 0.052(4) Uiso 1 1 d .
H2 H 0.7771(10) 0.0584(13) 0.7247(10) 0.033(3) Uiso 1 1 d .

loop_
_atom_site_aniso_label
_atom_site_aniso_U_11
_atom_site_aniso_U_22
_atom_site_aniso_U_33
_atom_site_aniso_U_23
_atom_site_aniso_U_13
_atom_site_aniso_U_12
Al1 0.0490(3) 0.0662(4) 0.0427(3) -0.0044(3) 0.0101(2) -0.0069(3)
N1 0.0512(8) 0.0531(9) 0.0453(8) -0.0043(7) 0.0098(7) 0.0007(7)
N2 0.0579(9) 0.0541(9) 0.0548(9) -0.0060(7) 0.0191(8) -0.0043(7)
N3 0.0522(9) 0.0654(10) 0.0580(10) 0.0144(8) 0.0148(8) 0.0010(7)
C1 0.0497(9) 0.0596(11) 0.0386(10) 0.0015(8) 0.0094(8) -0.0047(8)
C2 0.0594(11) 0.0837(14) 0.0419(11) -0.0020(10) 0.0048(9) -0.0065(11)
C3 0.0768(13) 0.0705(14) 0.0483(12) -0.0160(10) 0.0213(11) -0.0156(11)
C4 0.0561(11) 0.0564(11) 0.0513(11) -0.0042(9) 0.0211(9) -0.0058(8)
C5 0.0528(10) 0.0662(12) 0.0532(12) 0.0065(9) 0.0094(9) 0.0045(9)
C6 0.0854(15) 0.0664(13) 0.0889(17) 0.0153(12) 0.0301(13) -0.0071(11)
C7 0.0835(14) 0.0723(14) 0.0798(16) -0.0211(12) 0.0216(13) 0.0070(11)
C8 0.0695(12) 0.0548(11) 0.0699(14) -0.0025(10) 0.0265(11) 0.0012(9)
C9 0.0917(15) 0.0826(16) 0.0883(17) 0.0298(13) 0.0345(14) -0.0056(12)
C10 0.0568(12) 0.1008(17) 0.0917(18) 0.0228(13) 0.0113(12) 0.0147(11)

loop_
_atom_type_symbol
_atom_type_description
_atom_type_scat_dispersion_real
_atom_type_scat_dispersion_imag
_atom_type_scat_source
C C 0.0033 0.0016 'International Tables Vol C Tables 4.2.6.8 and 6.1.1.4'
H H 0.0000 0.0000 'International Tables Vol C Tables 4.2.6.8 and 6.1.1.4'
N N 0.0061 0.0033 'International Tables Vol C Tables 4.2.6.8 and 6.1.1.4'
Al Al 0.0645 0.0514 'International Tables Vol C Tables 4.2.6.8 and 6.1.1.4'

loop_
_geom_angle_atom_site_label_1
_geom_angle_atom_site_label_2
_geom_angle_atom_site_label_3
_geom_angle
N1 Al1 N2 77.35(6)
N1 Al1 N3 77.30(6)
N2 Al1 N3 154.65(6)
C1 N1 C4 108.85(14)
C1 N1 Al1 125.40(12)
C4 N1 Al1 125.73(12)
C7 N2 C6 110.04(15)
C7 N2 C5 110.10(13)
C6 N2 C5 108.82(15)
C7 N2 Al1 113.20(12)
C6 N2 Al1 107.86(11)
C5 N2 Al1 106.68(10)
C10 N3 C9 109.10(15)
C10 N3 C8 110.31(16)
C9 N3 C8 109.36(15)
C10 N3 Al1 114.25(13)
C9 N3 Al1 107.19(12)
C8 N3 Al1 106.50(11)
N1 C1 C2 108.71(16)
N1 C1 C5 113.03(15)
C2 C1 C5 138.02(17)
C1 C2 C3 106.72(16)
C4 C3 C2 107.36(16)
C3 C4 N1 108.35(16)
C3 C4 C8 138.54(18)
N1 C4 C8 112.89(15)
N2 C5 C1 107.89(13)
N3 C8 C4 108.07(15)

loop_
_geom_bond_atom_site_label_1
_geom_bond_atom_site_label_2
_geom_bond_distance
Al1 N1 1.8381(14)
Al1 N2 2.2264(15)
Al1 N3 2.2461(16)
N1 C1 1.362(2)
N1 C4 1.367(2)
N2 C7 1.477(2)
N2 C6 1.479(2)
N2 C5 1.492(2)
N3 C10 1.474(2)
N3 C9 1.479(2)
N3 C8 1.490(2)
C1 C2 1.367(2)
C1 C5 1.493(2)
C2 C3 1.419(3)
C3 C4 1.364(2)
C4 C8 1.496(2)
